data_7042305
loop_
_publ_author_name
'Nimthong-Rold\'an, Arunpatcha'
'Guillet, Jesse L.'
'McNeely, James'
'Ozumerzifon, Tarik J.'
'Shores, Matthew P.'
'Golen, James A.'
'Rheingold, Arnold L.'
'Doerrer, Linda H.'

_publ_section_title
;
 Quasi-1D chains of dinickel lantern complexes and their magnetic
 properties.
;
_journal_issue 17
_journal_name_full 'Dalton transactions (Cambridge, England : 2003)'
_journal_page_first 5546
_journal_page_last 5557
_journal_paper_doi 10.1039/c6dt04535a
_journal_volume 46
_journal_year 2017
_chemical_formula_moiety 'C16 H12 N Ni O2 S2, C3 H6 O'
_chemical_formula_sum 'C19 H18 N Ni O3 S2'
_chemical_formula_weight 431.17
_space_group_crystal_system monoclinic
_space_group_IT_number 15
_space_group_name_Hall '-C 2yc'
_space_group_name_H-M_alt 'C 1 2/c 1'
_symmetry_space_group_name_Hall '-C 2yc'
_symmetry_space_group_name_H-M 'C 1 2/c 1'
_atom_sites_solution_hydrogens geom
_atom_sites_solution_primary dual
_atom_sites_solution_secondary difmap
_audit_creation_method SHELXL-2014/7
_audit_update_record
;
2017-01-30 deposited with the CCDC.
2017-02-17 downloaded from the CCDC.
;
_cell_angle_alpha 90.00(3)
_cell_angle_beta 127.04(3)
_cell_angle_gamma 90.00(3)
_cell_formula_units_Z 8
_cell_length_a 27.620(6)
_cell_length_b 9.630(2)
_cell_length_c 18.507(4)
_cell_measurement_reflns_used 1105
_cell_measurement_temperature 100(2)
_cell_measurement_theta_max 27.76
_cell_measurement_theta_min 2.96
_cell_volume 3929(2)
_computing_cell_refinement 'SAINT v8.34A (Bruker, 2013)'
_computing_data_collection 'APEX2 v2013.6-2 (Bruker, 2013)'
_computing_data_reduction 'SAINT v8.34A (Bruker, 2013)'
_computing_structure_refinement 'SHELXL-2014/7 (Sheldrick, 2014)'
_computing_structure_solution 'XM (Sheldrick, 2008)'
_diffrn_ambient_temperature 100(2)
_diffrn_detector_type 'CCD Area Detector'
_diffrn_measured_fraction_theta_full 0.841
_diffrn_measured_fraction_theta_max 0.841
_diffrn_measurement_device 'Kappa Four-Circle Diffractometer'
_diffrn_measurement_device_type 'Bruker APEX-II CCD'
_diffrn_measurement_method '\f and \w scans'
_diffrn_radiation_type MoK\a
_diffrn_radiation_wavelength 0.71073
_diffrn_reflns_av_R_equivalents 0.0314
_diffrn_reflns_av_unetI/netI 0.0491
_diffrn_reflns_Laue_measured_fraction_full 0.841
_diffrn_reflns_Laue_measured_fraction_max 0.841
_diffrn_reflns_limit_h_max 32
_diffrn_reflns_limit_h_min -12
_diffrn_reflns_limit_k_max 11
_diffrn_reflns_limit_k_min -6
_diffrn_reflns_limit_l_max 21
_diffrn_reflns_limit_l_min -22
_diffrn_reflns_number 4474
_diffrn_reflns_point_group_measured_fraction_full 0.841
_diffrn_reflns_point_group_measured_fraction_max 0.841
_diffrn_reflns_theta_full 24.996
_diffrn_reflns_theta_max 24.996
_diffrn_reflns_theta_min 2.209
_exptl_absorpt_coefficient_mu 1.218
_exptl_absorpt_correction_T_max 0.0526
_exptl_absorpt_correction_T_min 0.0219
_exptl_absorpt_correction_type multi-scan
_exptl_absorpt_process_details
;
SADABS-2014/5 (Bruker,2014/5) was used for absorption correction.
wR2(int) was 0.0631 before and 0.0383 after correction.
The Ratio of minimum to maximum transmission is 0.4163.
The \l/2 correction factor is Not present.
;
_exptl_crystal_colour red
_exptl_crystal_density_diffrn 1.458
_exptl_crystal_description block
_exptl_crystal_F_000 1784
_exptl_crystal_size_max 0.250
_exptl_crystal_size_mid 0.220
_exptl_crystal_size_min 0.140
_refine_diff_density_max 1.816
_refine_diff_density_min -0.569
_refine_diff_density_rms 0.149
_refine_ls_extinction_method none
_refine_ls_goodness_of_fit_ref 1.021
_refine_ls_hydrogen_treatment constr
_refine_ls_matrix_type full
_refine_ls_number_parameters 286
_refine_ls_number_reflns 2914
_refine_ls_number_restraints 192
_refine_ls_restrained_S_all 0.994
_refine_ls_R_factor_all 0.0893
_refine_ls_R_factor_gt 0.0691
_refine_ls_shift/su_max 0.000
_refine_ls_shift/su_mean 0.000
_refine_ls_structure_factor_coef Fsqd
_refine_ls_weighting_details 'w=1/[\s^2^(Fo^2^)+(0.1511P)^2^] where P=(Fo^2^+2Fc^2^)/3'
_refine_ls_weighting_scheme calc
_refine_ls_wR_factor_gt 0.1844
_refine_ls_wR_factor_ref 0.2071
_reflns_Friedel_coverage 0.000
_reflns_number_gt 2161
_reflns_number_total 2914
_reflns_threshold_expression 'I > 2\s(I)'
_cod_data_source_file c6dt04535a2.cif
_cod_data_source_block Compound_2
_cod_depositor_comments 'Adding full bibliography for 7042304--7042307.cif.'
_cod_original_cell_volume 3929.6(19)
_cod_database_code 7042305
_shelx_shelxl_version_number 2014/7
_shelx_space_group_comment
;
The symmetry employed for this shelxl refinement is uniquely defined
by the following loop, which should always be used as a source of
symmetry information in preference to the above space-group names.
They are only intended as comments.
;
_shelx_estimated_absorpt_t_min 0.751
_shelx_estimated_absorpt_t_max 0.848

loop_
_space_group_symop_operation_xyz
'x, y, z'
'-x, y, -z+1/2'
'x+1/2, y+1/2, z'
'-x+1/2, y+1/2, -z+1/2'
'-x, -y, -z'
'x, -y, z-1/2'
'-x+1/2, -y+1/2, -z'
'x+1/2, -y+1/2, z-1/2'

loop_
_atom_site_label
_atom_site_type_symbol
_atom_site_fract_x
_atom_site_fract_y
_atom_site_fract_z
_atom_site_U_iso_or_equiv
_atom_site_adp_type
_atom_site_occupancy
_atom_site_site_symmetry_order
_atom_site_calc_flag
_atom_site_refinement_flags_posn
_atom_site_refinement_flags_adp
_atom_site_refinement_flags_occupancy
_atom_site_disorder_assembly
_atom_site_disorder_group
Ni4 Ni 0.5000 0.35027(15) 0.7500 0.0180(4) Uani 0.914(2) 2 d S TU P A 1
Ni3 Ni 0.5000 0.08739(15) 0.7500 0.0182(4) Uani 0.914(2) 2 d S TU P A 1
S3 S 0.39958(6) 0.09043(17) 0.66956(11) 0.0246(4) Uani 0.914(2) 1 d . U P A 1
S1 S 0.49265(7) 0.09398(17) 0.62302(10) 0.0244(4) Uani 0.914(2) 1 d . U P A 1
O4 O 0.41548(18) 0.3524(5) 0.7173(3) 0.0261(10) Uani 0.914(2) 1 d . U P A 1
O2 O 0.46204(18) 0.3530(4) 0.6174(3) 0.0243(9) Uani 0.914(2) 1 d . U P A 1
N1 N 0.5000 0.5638(7) 0.7500 0.0187(12) Uani 0.914(2) 2 d DS TU P A 1
N2 N 0.5000 0.8525(8) 0.7500 0.0216(15) Uani 0.914(2) 2 d DS TU P A 1
C1 C 0.5413(3) 0.6367(7) 0.8235(4) 0.0243(13) Uani 0.914(2) 1 d D U P A 1
H1 H 0.5722 0.5886 0.8769 0.029 Uiso 0.914(2) 1 calc R U P A 1
C2 C 0.5407(3) 0.7795(7) 0.8245(4) 0.0237(13) Uani 0.914(2) 1 d D U P A 1
H2 H 0.5698 0.8274 0.8792 0.028 Uiso 0.914(2) 1 calc R U P A 1
Ni1 Ni 0.5000 0.1592(17) 0.7500 0.0182(4) Uani 0.086(2) 2 d S TU P A 2
Ni2 Ni 0.5000 0.4228(17) 0.7500 0.0180(4) Uani 0.086(2) 2 d DS TU P A 2
S4 S 0.4005(6) 0.4104(18) 0.6665(10) 0.017(2) Uani 0.086(2) 1 d . U P A 2
S2 S 0.4932(6) 0.4143(19) 0.6226(10) 0.020(2) Uani 0.086(2) 1 d . U P A 2
O3 O 0.4169(18) 0.151(5) 0.720(3) 0.021(4) Uani 0.086(2) 1 d . U P A 2
O1 O 0.4626(17) 0.154(5) 0.616(3) 0.019(4) Uani 0.086(2) 1 d . U P A 2
N3 N 0.5000 0.630(3) 0.7500 0.0187(12) Uani 0.086(2) 2 d DS TU P A 2
N4 N 0.5000 0.927(6) 0.7500 0.0216(15) Uani 0.086(2) 2 d DS TU P A 2
C3 C 0.540(2) 0.708(4) 0.821(3) 0.0243(13) Uani 0.086(2) 1 d D U P A 2
H3 H 0.5714 0.6613 0.8750 0.029 Uiso 0.086(2) 1 calc R U P A 2
C4 C 0.541(2) 0.850(4) 0.822(3) 0.0237(13) Uani 0.086(2) 1 d D U P A 2
H4 H 0.5722 0.8966 0.8765 0.028 Uiso 0.086(2) 1 calc R U P A 2
C5 C 0.4657(2) 0.2540(6) 0.5770(4) 0.0214(11) Uani 1 1 d . U . . .
C6 C 0.4453(2) 0.2778(7) 0.4822(4) 0.0276(14) Uani 1 1 d . . . . .
C7 C 0.4372(3) 0.1717(8) 0.4275(4) 0.0393(16) Uani 1 1 d . . . . .
H7 H 0.4464 0.0791 0.4496 0.047 Uiso 1 1 calc R U . . .
C8 C 0.4150(3) 0.2005(8) 0.3373(5) 0.0420(18) Uani 1 1 d . . . . .
H8 H 0.4085 0.1268 0.2983 0.050 Uiso 1 1 calc R U . . .
C9 C 0.4031(3) 0.3310(9) 0.3070(5) 0.0447(18) Uani 1 1 d . . . . .
H9 H 0.3882 0.3487 0.2464 0.054 Uiso 1 1 calc R U . . .
C10 C 0.4120(3) 0.4417(9) 0.3621(5) 0.052(2) Uani 1 1 d . . . . .
H10 H 0.4040 0.5345 0.3402 0.062 Uiso 1 1 calc R U . . .
C11 C 0.4323(3) 0.4132(8) 0.4469(5) 0.0458(18) Uani 1 1 d . . . . .
H11 H 0.4381 0.4879 0.4849 0.055 Uiso 1 1 calc R U . . .
C12 C 0.3801(2) 0.2519(6) 0.6805(4) 0.0223(11) Uani 1 1 d . U . . .
C13 C 0.3151(3) 0.2750(7) 0.6388(4) 0.0350(16) Uani 1 1 d . . . . .
C14 C 0.2739(3) 0.1736(8) 0.6181(5) 0.0406(17) Uani 1 1 d . . . . .
H14 H 0.2869 0.0796 0.6305 0.049 Uiso 1 1 calc R U . . .
C15 C 0.2136(3) 0.2032(9) 0.5796(5) 0.0459(19) Uani 1 1 d . . . . .
H15 H 0.1863 0.1300 0.5662 0.055 Uiso 1 1 calc R U . . .
C16 C 0.1941(3) 0.3338(10) 0.5615(5) 0.056(2) Uani 1 1 d . . . . .
H16 H 0.1532 0.3537 0.5373 0.067 Uiso 1 1 calc R U . . .
C17 C 0.2334(3) 0.4429(9) 0.5780(5) 0.052(2) Uani 1 1 d . . . . .
H17 H 0.2189 0.5356 0.5615 0.063 Uiso 1 1 calc R U . . .
C18 C 0.2931(3) 0.4130(8) 0.6182(5) 0.0455(19) Uani 1 1 d . . . . .
H18 H 0.3204 0.4869 0.6326 0.055 Uiso 1 1 calc R U . . .
C19 C 0.2703(4) 0.6869(13) 0.3102(6) 0.089(4) Uani 1 1 d . . . . .
H19A H 0.2521 0.6138 0.3237 0.134 Uiso 1 1 calc R U . . .
H19B H 0.2760 0.6523 0.2660 0.134 Uiso 1 1 calc R U . . .
H19C H 0.2433 0.7678 0.2851 0.134 Uiso 1 1 calc R U . . .
C20 C 0.3310(3) 0.7282(9) 0.3961(5) 0.051(2) Uani 1 1 d . . . . .
C21 C 0.3694(4) 0.8173(11) 0.3877(6) 0.077(3) Uani 1 1 d . . . . .
H21A H 0.3458 0.8966 0.3489 0.115 Uiso 1 1 calc R U . . .
H21B H 0.3854 0.7650 0.3608 0.115 Uiso 1 1 calc R U . . .
H21C H 0.4032 0.8509 0.4477 0.115 Uiso 1 1 calc R U . . .
O5 O 0.3461(3) 0.6856(8) 0.4677(4) 0.0752(19) Uani 1 1 d . . . . .

loop_
_atom_site_aniso_label
_atom_site_aniso_U_11
_atom_site_aniso_U_22
_atom_site_aniso_U_33
_atom_site_aniso_U_23
_atom_site_aniso_U_13
_atom_site_aniso_U_12
Ni4 0.0226(5) 0.0111(8) 0.0177(5) 0.000 0.0108(4) 0.000
Ni3 0.0237(5) 0.0104(8) 0.0172(5) 0.000 0.0105(4) 0.000
S3 0.0264(7) 0.0173(9) 0.0249(8) -0.0003(7) 0.0127(7) -0.0009(6)
S1 0.0342(8) 0.0158(9) 0.0216(7) 0.0016(7) 0.0160(7) 0.0033(6)
O4 0.0281(18) 0.018(2) 0.032(2) -0.0045(19) 0.0185(18) -0.0007(15)
O2 0.035(2) 0.011(2) 0.0221(17) -0.0013(16) 0.0151(16) 0.0023(16)
N1 0.023(2) 0.015(2) 0.019(2) 0.000 0.0134(19) 0.000
N2 0.028(3) 0.014(3) 0.021(2) 0.000 0.014(2) 0.000
C1 0.030(2) 0.014(2) 0.021(2) 0.0005(17) 0.0111(19) -0.0011(17)
C2 0.029(2) 0.013(2) 0.021(2) 0.0014(18) 0.0109(19) -0.0016(18)
Ni1 0.0237(5) 0.0104(8) 0.0172(5) 0.000 0.0105(4) 0.000
Ni2 0.0226(5) 0.0111(8) 0.0177(5) 0.000 0.0108(4) 0.000
S4 0.015(4) 0.026(4) 0.007(5) 0.003(3) 0.005(3) 0.002(3)
S2 0.019(6) 0.026(4) 0.016(4) -0.002(3) 0.011(4) -0.003(3)
O3 0.024(4) 0.021(5) 0.016(8) 0.000(5) 0.011(5) -0.002(3)
O1 0.016(10) 0.019(4) 0.017(4) -0.001(3) 0.007(5) 0.001(4)
N3 0.023(2) 0.015(2) 0.019(2) 0.000 0.0134(19) 0.000
N4 0.028(3) 0.014(3) 0.021(2) 0.000 0.014(2) 0.000
C3 0.030(2) 0.014(2) 0.021(2) 0.0005(17) 0.0111(19) -0.0011(17)
C4 0.029(2) 0.013(2) 0.021(2) 0.0014(18) 0.0109(19) -0.0016(18)
C5 0.021(2) 0.019(2) 0.018(2) -0.0013(16) 0.0089(18) -0.0001(17)
C6 0.026(3) 0.036(4) 0.020(3) -0.001(3) 0.014(2) 0.001(2)
C7 0.045(3) 0.034(4) 0.029(3) 0.001(3) 0.017(3) 0.010(3)
C8 0.047(4) 0.047(5) 0.031(3) -0.007(4) 0.023(3) 0.005(3)
C9 0.052(4) 0.052(5) 0.040(4) 0.016(4) 0.033(3) 0.015(3)
C10 0.073(5) 0.041(5) 0.044(4) 0.013(4) 0.036(4) 0.010(4)
C11 0.058(4) 0.031(4) 0.042(4) 0.004(4) 0.027(3) 0.000(3)
C12 0.027(2) 0.021(2) 0.018(2) 0.0011(18) 0.0135(18) -0.0009(15)
C13 0.028(3) 0.043(4) 0.030(3) -0.003(3) 0.016(3) -0.004(3)
C14 0.037(3) 0.039(4) 0.040(4) -0.004(4) 0.021(3) -0.005(3)
C15 0.039(3) 0.060(5) 0.039(4) -0.008(4) 0.024(3) -0.006(3)
C16 0.043(4) 0.076(7) 0.039(4) -0.013(5) 0.020(3) -0.009(4)
C17 0.047(4) 0.051(5) 0.049(4) -0.008(4) 0.024(3) 0.007(3)
C18 0.043(4) 0.037(4) 0.047(4) -0.012(4) 0.022(3) 0.001(3)
C19 0.074(6) 0.118(10) 0.051(5) 0.000(6) 0.025(5) -0.031(6)
C20 0.047(4) 0.059(6) 0.038(4) 0.009(4) 0.022(3) 0.008(3)
C21 0.091(7) 0.072(7) 0.065(6) -0.013(6) 0.046(5) -0.024(5)
O5 0.077(4) 0.082(5) 0.043(3) 0.006(4) 0.023(3) 0.003(3)

loop_
_atom_type_symbol
_atom_type_description
_atom_type_scat_dispersion_real
_atom_type_scat_dispersion_imag
_atom_type_scat_source
C C 0.0033 0.0016 'International Tables Vol C Tables 4.2.6.8 and 6.1.1.4'
H H 0.0000 0.0000 'International Tables Vol C Tables 4.2.6.8 and 6.1.1.4'
N N 0.0061 0.0033 'International Tables Vol C Tables 4.2.6.8 and 6.1.1.4'
Ni Ni 0.3393 1.1124 'International Tables Vol C Tables 4.2.6.8 and 6.1.1.4'
O O 0.0106 0.0060 'International Tables Vol C Tables 4.2.6.8 and 6.1.1.4'
S S 0.1246 0.1234 'International Tables Vol C Tables 4.2.6.8 and 6.1.1.4'

loop_
_geom_angle_atom_site_label_1
_geom_angle_atom_site_label_2
_geom_angle_atom_site_label_3
_geom_angle
_geom_angle_site_symmetry_1
_geom_angle_site_symmetry_3
O2 Ni4 O2 178.5(3) 2_656 .
O2 Ni4 O4 91.37(18) 2_656 .
O2 Ni4 O4 88.61(18) . .
O2 Ni4 O4 88.61(18) 2_656 2_656
O2 Ni4 O4 91.37(18) . 2_656
O4 Ni4 O4 178.8(3) . 2_656
O2 Ni4 N1 89.26(13) 2_656 .
O2 Ni4 N1 89.26(13) . .
O4 Ni4 N1 89.41(14) . .
O4 Ni4 N1 89.41(14) 2_656 .
O2 Ni4 Ni3 90.74(13) 2_656 .
O2 Ni4 Ni3 90.74(13) . .
O4 Ni4 Ni3 90.59(14) . .
O4 Ni4 Ni3 90.59(14) 2_656 .
N1 Ni4 Ni3 180.0 . .
S3 Ni3 S3 178.49(11) . 2_656
S3 Ni3 S1 90.52(7) . .
S3 Ni3 S1 89.44(7) 2_656 .
S3 Ni3 S1 89.44(7) . 2_656
S3 Ni3 S1 90.52(7) 2_656 2_656
S1 Ni3 S1 176.74(11) . 2_656
S3 Ni3 N2 90.76(7) . 1_545
S3 Ni3 N2 90.76(7) 2_656 1_545
S1 Ni3 N2 91.63(6) . 1_545
S1 Ni3 N2 91.63(6) 2_656 1_545
S3 Ni3 Ni4 89.24(7) . .
S3 Ni3 Ni4 89.24(7) 2_656 .
S1 Ni3 Ni4 88.37(6) . .
S1 Ni3 Ni4 88.37(6) 2_656 .
N2 Ni3 Ni4 180.0 1_545 .
C12 S3 Ni3 106.9(2) . .
C5 S1 Ni3 106.7(2) . .
C12 O4 Ni4 122.5(4) . .
C5 O2 Ni4 123.3(4) . .
C1 N1 C1 116.4(8) . 2_656
C1 N1 Ni4 121.8(4) . .
C1 N1 Ni4 121.8(4) 2_656 .
C2 N2 C2 116.7(8) . 2_656
C2 N2 Ni3 121.7(4) . 1_565
C2 N2 Ni3 121.7(4) 2_656 1_565
N1 C1 C2 122.0(6) . .
N1 C1 H1 119.0 . .
C2 C1 H1 119.0 . .
N2 C2 C1 121.4(6) . .
N2 C2 H2 119.3 . .
C1 C2 H2 119.3 . .
O3 Ni1 O3 175(3) 2_656 .
O3 Ni1 O1 89.7(17) 2_656 .
O3 Ni1 O1 90.2(17) . .
O3 Ni1 O1 90.2(17) 2_656 2_656
O3 Ni1 O1 89.7(17) . 2_656
O1 Ni1 O1 177(3) . 2_656
O3 Ni1 N4 87.7(14) 2_656 1_545
O3 Ni1 N4 87.7(14) . 1_545
O1 Ni1 N4 88.7(13) . 1_545
O1 Ni1 N4 88.7(13) 2_656 1_545
O3 Ni1 Ni2 92.3(14) 2_656 .
O3 Ni1 Ni2 92.3(14) . .
O1 Ni1 Ni2 91.3(13) . .
O1 Ni1 Ni2 91.3(13) 2_656 .
N4 Ni1 Ni2 180.000(12) 1_545 .
N3 Ni2 S4 93.1(6) . .
N3 Ni2 S4 93.1(6) . 2_656
S4 Ni2 S4 173.8(12) . 2_656
N3 Ni2 S2 92.1(6) . 2_656
S4 Ni2 S2 90.9(5) . 2_656
S4 Ni2 S2 88.9(5) 2_656 2_656
N3 Ni2 S2 92.1(6) . .
S4 Ni2 S2 88.9(5) . .
S4 Ni2 S2 90.9(5) 2_656 .
S2 Ni2 S2 175.8(12) 2_656 .
N3 Ni2 Ni1 180.000(10) . .
S4 Ni2 Ni1 86.9(6) . .
S4 Ni2 Ni1 86.9(6) 2_656 .
S2 Ni2 Ni1 87.9(6) 2_656 .
S2 Ni2 Ni1 87.9(6) . .
C12 S4 Ni2 109.3(9) . .
C5 S2 Ni2 106.5(9) . .
C12 O3 Ni1 121(3) . .
C5 O1 Ni1 122(3) . .
C3 N3 C3 111(4) 2_656 .
C3 N3 Ni2 124(2) 2_656 .
C3 N3 Ni2 124(2) . .
C4 N4 C4 113(4) 2_656 .
C4 N4 Ni1 123(2) 2_656 1_565
C4 N4 Ni1 123(2) . 1_565
N3 C3 C4 125(3) . .
N3 C3 H3 117.4 . .
C4 C3 H3 117.4 . .
N4 C4 C3 123(3) . .
N4 C4 H4 118.7 . .
C3 C4 H4 118.7 . .
O1 C5 C6 134(2) . .
O2 C5 C6 118.2(5) . .
O2 C5 S1 124.0(4) . .
C6 C5 S1 117.8(4) . .
O1 C5 S2 126(2) . .
C6 C5 S2 100.5(7) . .
C7 C6 C11 118.0(6) . .
C7 C6 C5 122.2(6) . .
C11 C6 C5 119.7(6) . .
C6 C7 C8 119.4(7) . .
C6 C7 H7 120.3 . .
C8 C7 H7 120.3 . .
C9 C8 C7 120.1(7) . .
C9 C8 H8 119.9 . .
C7 C8 H8 119.9 . .
C8 C9 C10 121.6(7) . .
C8 C9 H9 119.2 . .
C10 C9 H9 119.2 . .
C11 C10 C9 117.8(8) . .
C11 C10 H10 121.1 . .
C9 C10 H10 121.1 . .
C10 C11 C6 123.0(8) . .
C10 C11 H11 118.5 . .
C6 C11 H11 118.5 . .
O4 C12 C13 118.2(5) . .
O3 C12 C13 136(2) . .
O4 C12 S3 125.1(4) . .
C13 C12 S3 116.6(4) . .
O3 C12 S4 123(2) . .
C13 C12 S4 101.2(6) . .
C14 C13 C18 116.3(6) . .
C14 C13 C12 125.6(6) . .
C18 C13 C12 118.1(6) . .
C13 C14 C15 122.4(7) . .
C13 C14 H14 118.8 . .
C15 C14 H14 118.8 . .
C16 C15 C14 120.1(8) . .
C16 C15 H15 120.0 . .
C14 C15 H15 120.0 . .
C15 C16 C17 120.7(7) . .
C15 C16 H16 119.7 . .
C17 C16 H16 119.7 . .
C18 C17 C16 118.7(8) . .
C18 C17 H17 120.6 . .
C16 C17 H17 120.6 . .
C17 C18 C13 121.7(7) . .
C17 C18 H18 119.1 . .
C13 C18 H18 119.1 . .
C20 C19 H19A 109.5 . .
C20 C19 H19B 109.5 . .
H19A C19 H19B 109.5 . .
C20 C19 H19C 109.5 . .
H19A C19 H19C 109.5 . .
H19B C19 H19C 109.5 . .
O5 C20 C21 122.3(8) . .
O5 C20 C19 120.1(8) . .
C21 C20 C19 117.7(8) . .
C20 C21 H21A 109.5 . .
C20 C21 H21B 109.5 . .
H21A C21 H21B 109.5 . .
C20 C21 H21C 109.5 . .
H21A C21 H21C 109.5 . .
H21B C21 H21C 109.5 . .

loop_
_geom_bond_atom_site_label_1
_geom_bond_atom_site_label_2
_geom_bond_distance
_geom_bond_site_symmetry_2
Ni4 O2 2.006(4) 2_656
Ni4 O2 2.006(4) .
Ni4 O4 2.029(4) .
Ni4 O4 2.029(4) 2_656
Ni4 N1 2.057(7) .
Ni4 Ni3 2.5316(18) .
Ni3 S3 2.2218(17) .
Ni3 S3 2.2218(17) 2_656
Ni3 S1 2.2345(17) .
Ni3 S1 2.2345(17) 2_656
Ni3 N2 2.262(8) 1_545
S3 C12 1.697(6) .
S1 C5 1.700(6) .
O4 C12 1.247(7) .
O2 C5 1.252(7) .
N1 C1 1.333(7) .
N1 C1 1.333(7) 2_656
N2 C2 1.339(7) .
N2 C2 1.339(7) 2_656
N2 Ni3 2.262(8) 1_565
C1 C2 1.376(9) .
C1 H1 0.9500 .
C2 H2 0.9500 .
Ni1 O3 2.01(4) 2_656
Ni1 O3 2.01(4) .
Ni1 O1 2.04(4) .
Ni1 O1 2.04(4) 2_656
Ni1 N4 2.24(6) 1_545
Ni1 Ni2 2.538(19) .
Ni2 N3 1.99(2) .
Ni2 S4 2.200(13) .
Ni2 S4 2.200(13) 2_656
Ni2 S2 2.251(15) 2_656
Ni2 S2 2.251(15) .
S4 C12 1.700(18) .
S2 C5 1.702(18) .
O3 C12 1.27(4) .
O1 C5 1.23(4) .
N3 C3 1.33(2) 2_656
N3 C3 1.33(2) .
N4 C4 1.34(2) 2_656
N4 C4 1.34(2) .
N4 Ni1 2.24(6) 1_565
C3 C4 1.37(2) .
C3 H3 0.9500 .
C4 H4 0.9500 .
C5 C6 1.502(8) .
C6 C7 1.358(9) .
C6 C11 1.405(10) .
C7 C8 1.417(9) .
C7 H7 0.9500 .
C8 C9 1.334(11) .
C8 H8 0.9500 .
C9 C10 1.390(11) .
C9 H9 0.9500 .
C10 C11 1.340(10) .
C10 H10 0.9500 .
C11 H11 0.9500 .
C12 C13 1.481(8) .
C13 C14 1.369(9) .
C13 C18 1.415(10) .
C14 C15 1.390(9) .
C14 H14 0.9500 .
C15 C16 1.329(13) .
C15 H15 0.9500 .
C16 C17 1.406(12) .
C16 H16 0.9500 .
C17 C18 1.369(9) .
C17 H17 0.9500 .
C18 H18 0.9500 .
C19 C20 1.512(11) .
C19 H19A 0.9800 .
C19 H19B 0.9800 .
C19 H19C 0.9800 .
C20 O5 1.196(9) .
C20 C21 1.445(12) .
C21 H21A 0.9800 .
C21 H21B 0.9800 .
C21 H21C 0.9800 .
